data_1571198
loop_
_publ_author_name
'Mdluli, Velabo'
'Lehnherr, Dan'
'Lam, Yu-Hong'
'Chaudhry, Mohammad T.'
'Newman, Justin A.'
'DaSilva, Jimmy O.'
'Regalado, Erik L.'

_publ_section_title
;
 Electrosynthesis of iminophosphoranes and applications in nickel
 catalysis.
;
_journal_issue 16
_journal_name_full 'Chemical science'
_journal_page_first 5980
_journal_page_last 5992
_journal_paper_doi 10.1039/d3sc05357a
_journal_volume 15
_journal_year 2024
_chemical_formula_moiety 'C30 H33 N4 P'
_chemical_formula_sum 'C30 H33 N4 P'
_chemical_formula_weight 480.57
_chemical_name_common Compound_22
_chemical_name_systematic Compound_22
_space_group_crystal_system monoclinic
_space_group_IT_number 14
_space_group_name_Hall '-P 2yn'
_space_group_name_H-M_alt 'P 1 21/n 1'
_atom_sites_solution_hydrogens geom
_atom_sites_solution_primary dual
_audit_creation_date 2023-02-14
_audit_creation_method
;
Olex2 1.5
(compiled 2022.04.07 svn.rca3783a0 for OlexSys, GUI svn.r6498)
;
_audit_update_record
;
2023-04-25 deposited with the CCDC.	2024-03-06 downloaded from the CCDC.
;
_cell_angle_alpha 90
_cell_angle_beta 98.1105(13)
_cell_angle_gamma 90
_cell_formula_units_Z 4
_cell_length_a 15.3525(2)
_cell_length_b 9.81549(15)
_cell_length_c 17.3460(2)
_cell_measurement_reflns_used 15608
_cell_measurement_temperature 100.00(10)
_cell_measurement_theta_max 77.3910
_cell_measurement_theta_min 3.5650
_cell_volume 2587.76(6)
_computing_cell_refinement 'CrysAlisPro 1.171.42.54a (Rigaku OD, 2022)'
_computing_data_collection 'CrysAlisPro 1.171.42.54a (Rigaku OD, 2022)'
_computing_data_reduction 'CrysAlisPro 1.171.42.54a (Rigaku OD, 2022)'
_computing_molecular_graphics 'Olex2 1.5 (Dolomanov et al., 2009)'
_computing_publication_material 'Olex2 1.5 (Dolomanov et al., 2009)'
_computing_structure_refinement 'XL  (Sheldrick, 2008)'
_computing_structure_solution 'SHELXT  (Sheldrick, 2015)'
_diffrn_ambient_environment N~2~
_diffrn_ambient_temperature 100.00(10)
_diffrn_detector 'Hybrid Pixel Array Detector'
_diffrn_detector_area_resol_mean 10.0000
_diffrn_detector_type HyPix
_diffrn_measured_fraction_theta_full 0.999
_diffrn_measured_fraction_theta_max 0.924
_diffrn_measurement_details
;
List of Runs (angles in degrees, time in seconds):

  # Type    Start    End  Width  t~exp~   \w     \q     \k     \f   Frames
#--------------------------------------------------------------------------
  1  \w     35.00 130.00   0.50    0.13    --  107.23 -82.00-155.00  190
  2  \w    -21.00  73.00   0.50    0.05    --   50.08 -82.00-155.00  188
  3  \w    -64.00 -24.00   0.50    0.13    --  -90.00  57.00 -90.00   80
  4  \w    -45.00 -20.00   0.50    0.13    --  -90.00  38.00 -90.00   50
  5  \w    -46.00 -21.00   0.50    0.13    --  -90.00  38.00-180.00   50
  6  \w    -33.00  23.00   0.50    0.05    --  -50.08  19.00 -60.00  112
  7  \w    -45.00 -19.00   0.50    0.13    --  -90.00  38.00  30.00   52
  8  \w    -46.00 -21.00   0.50    0.13    --  -90.00  38.00 120.00   50
  9  \w    -46.00  21.00   0.50    0.05    --  -50.08  38.00  60.00  134
 10  \w   -159.00-125.00   0.50    0.13    --  -90.00 -99.00 150.00   68
 11  \w   -155.00-119.00   0.50    0.13    --  -90.00 -77.00 -30.00   72
 12  \w   -161.00 -79.00   0.50    0.13    --  -90.00 -82.00-155.00  164
 13  \w   -153.00-127.00   0.50    0.13    --  -90.00 -57.00 -90.00   52
 14  \w   -159.00-110.00   0.50    0.13    --  -90.00 -99.00 -90.00   98
 15  \w   -159.00-117.00   0.50    0.13    --  -90.00 -77.00  90.00   84
 16  \w   -161.00-120.00   0.50    0.13    --  -90.00 -57.00 120.00   82
 17  \w   -113.00 -18.00   0.50    0.13    --  -90.00  82.00 -34.00  190
 18  \w    -73.00  22.00   0.50    0.05    --  -50.08  82.00 -34.00  190
 19  \w   -121.00 -42.00   0.50    0.05    --  -50.08 -38.00-150.00  158
 20  \w    -19.00  26.00   0.50    0.05    --   50.08 -19.00-180.00   90
 21  \w     37.00  64.00   0.50    0.13    --  107.23 -57.00-120.00   54
 22  \w     36.00  63.00   0.50    0.13    --  107.23 -57.00 -90.00   54
 23  \w     35.00  60.00   0.50    0.13    --  107.23 -57.00 -30.00   50
 24  \w     35.00  60.00   0.50    0.13    --  107.23 -57.00   0.00   50
 25  \w     37.00  64.00   0.50    0.13    --  107.23 -57.00  30.00   54
 26  \w     38.00  64.00   0.50    0.13    --  107.23 -57.00 120.00   52
 27  \w    101.00 178.00   0.50    0.13    --  107.23  82.00 -34.00  154
;
_diffrn_measurement_device 'four-circle diffractometer'
_diffrn_measurement_device_type 'XtaLAB Synergy, Dualflex, HyPix'
_diffrn_measurement_method '\w scans'
_diffrn_orient_matrix_type 'CrysAlisPro convention (1999,Acta A55,543-557)'
_diffrn_orient_matrix_UB_11 -0.0614338000
_diffrn_orient_matrix_UB_12 0.0117194000
_diffrn_orient_matrix_UB_13 0.0626533000
_diffrn_orient_matrix_UB_21 0.0436126000
_diffrn_orient_matrix_UB_22 0.1361701000
_diffrn_orient_matrix_UB_23 0.0275050000
_diffrn_orient_matrix_UB_31 -0.0678028000
_diffrn_orient_matrix_UB_32 0.0772075000
_diffrn_orient_matrix_UB_33 -0.0580031000
_diffrn_radiation_monochromator mirror
_diffrn_radiation_probe x-ray
_diffrn_radiation_type 'Cu K\a'
_diffrn_radiation_wavelength 1.54184
_diffrn_reflns_av_R_equivalents 0.0352
_diffrn_reflns_av_unetI/netI 0.0256
_diffrn_reflns_Laue_measured_fraction_full 0.999
_diffrn_reflns_Laue_measured_fraction_max 0.924
_diffrn_reflns_limit_h_max 19
_diffrn_reflns_limit_h_min -19
_diffrn_reflns_limit_k_max 11
_diffrn_reflns_limit_k_min -11
_diffrn_reflns_limit_l_max 21
_diffrn_reflns_limit_l_min -21
_diffrn_reflns_number 25482
_diffrn_reflns_point_group_measured_fraction_full 0.999
_diffrn_reflns_point_group_measured_fraction_max 0.924
_diffrn_reflns_theta_full 67.684
_diffrn_reflns_theta_max 77.449
_diffrn_reflns_theta_min 3.601
_diffrn_source 'micro-focus sealed X-ray tube'
_diffrn_source_type 'PhotonJet (Cu) X-ray Source'
_exptl_absorpt_coefficient_mu 1.127
_exptl_absorpt_correction_T_max 1.000
_exptl_absorpt_correction_T_min 0.543
_exptl_absorpt_correction_type gaussian
_exptl_absorpt_process_details
;
CrysAlisPro 1.171.42.54a (Rigaku Oxford Diffraction, 2022)
Numerical absorption correction based on gaussian integration over
a multifaceted crystal model
Empirical absorption correction using spherical harmonics,
implemented in SCALE3 ABSPACK scaling algorithm.
;
_exptl_crystal_colour 'clear light colourless'
_exptl_crystal_colour_lustre clear
_exptl_crystal_colour_modifier light
_exptl_crystal_colour_primary colourless
_exptl_crystal_density_diffrn 1.234
_exptl_crystal_description prism
_exptl_crystal_F_000 1024
_exptl_crystal_recrystallization_method 'Grown via slow evaporation of mds042 in acetonitrile/methanol/water'
_exptl_crystal_size_max 0.22
_exptl_crystal_size_mid 0.186
_exptl_crystal_size_min 0.094
_refine_diff_density_max 0.290
_refine_diff_density_min -0.355
_refine_diff_density_rms 0.040
_refine_ls_extinction_method none
_refine_ls_goodness_of_fit_ref 1.048
_refine_ls_hydrogen_treatment constr
_refine_ls_matrix_type full
_refine_ls_number_parameters 322
_refine_ls_number_reflns 5086
_refine_ls_number_restraints 0
_refine_ls_restrained_S_all 1.048
_refine_ls_R_factor_all 0.0370
_refine_ls_R_factor_gt 0.0334
_refine_ls_shift/su_max 0.001
_refine_ls_shift/su_mean 0.000
_refine_ls_structure_factor_coef Fsqd
_refine_ls_weighting_details 'w=1/[\s^2^(Fo^2^)+(0.0386P)^2^+1.1393P] where P=(Fo^2^+2Fc^2^)/3'
_refine_ls_weighting_scheme calc
_refine_ls_wR_factor_gt 0.0847
_refine_ls_wR_factor_ref 0.0877
_reflns_Friedel_coverage 0.000
_reflns_number_gt 4613
_reflns_number_total 5086
_reflns_threshold_expression 'I > 2\s(I)'
_cod_data_source_file d3sc05357a2.cif
_cod_data_source_block Compound_22
_cod_depositor_comments 'Adding full bibliography for 1571196--1571204.cif.'
_cod_original_cell_volume 2587.77(6)
_cod_database_code 1571198
_shelx_shelxl_version_number 2018/3
_chemical_oxdiff_formula 'P1 C20 N3 H20'
_chemical_oxdiff_usercomment 'MWMS-339-48 other sample from velabo'
_shelx_space_group_comment
;
The symmetry employed for this shelxl refinement is uniquely defined
by the following loop, which should always be used as a source of
symmetry information in preference to the above space-group names.
They are only intended as comments.
;
_shelx_estimated_absorpt_t_max 0.901
_shelx_estimated_absorpt_t_min 0.790
_olex2_refinement_description
;
1.a Aromatic/amide H refined with riding coordinates:
 C2(H2), C3(H3), C4(H4), C5(H5), C17(H17), C24(H24), C23(H23), C22(H22),
 C21(H21), C20(H20), C26(H26), C27(H27), C28(H28), C29(H29), C30(H30)
1.b Idealised Me refined as rotating group:
 C12(H12A,H12B,H12C), C13(H13A,H13B,H13C), C14(H14A,H14B,H14C), C8(H8A,H8B,
 H8C), C10(H10A,H10B,H10C), C9(H9A,H9B,H9C)
;
_olex2_date_sample_data_collection 2023-02-13
_olex2_date_sample_submission 2023-02-13
_olex2_exptl_crystal_mounting_method 'Mounted onto a MiTiGen loop using paratone oil.'
_olex2_submission_original_sample_id mds042
_olex2_submission_special_instructions 'No special instructions were received'
_oxdiff_exptl_absorpt_empirical_details
;
Empirical correction (ABSPACK) includes:
- Absorption correction using spherical harmonics
- Frame scaling
;
_oxdiff_exptl_absorpt_empirical_full_max 1.136
_oxdiff_exptl_absorpt_empirical_full_min 0.822

loop_
_space_group_symop_operation_xyz
'x, y, z'
'-x+1/2, y+1/2, -z+1/2'
'-x, -y, -z'
'x-1/2, -y-1/2, z-1/2'

loop_
_atom_site_label
_atom_site_type_symbol
_atom_site_fract_x
_atom_site_fract_y
_atom_site_fract_z
_atom_site_U_iso_or_equiv
_atom_site_adp_type
_atom_site_occupancy
_atom_site_site_symmetry_order
_atom_site_calc_flag
_atom_site_refinement_flags_posn
_atom_site_refinement_flags_adp
_atom_site_refinement_flags_occupancy
_atom_site_disorder_assembly
_atom_site_disorder_group
P1 P 0.35884(2) 0.27780(3) 0.16926(2) 0.01639(9) Uani 1 1 d . . . . .
N1 N 0.37557(7) 0.15733(11) 0.23126(6) 0.0196(2) Uani 1 1 d . . . . .
N2 N 0.50902(7) 0.01733(12) 0.26438(7) 0.0295(3) Uani 1 1 d . . . . .
N3 N 0.47271(6) 0.37125(11) 0.33655(6) 0.0186(2) Uani 1 1 d . . . . .
N4 N 0.40033(7) 0.34389(11) 0.37082(6) 0.0192(2) Uani 1 1 d . . . . .
C6 C 0.46511(8) 0.46460(13) 0.27272(7) 0.0185(3) Uani 1 1 d . . . . .
C1 C 0.41466(8) 0.43796(13) 0.20018(7) 0.0182(2) Uani 1 1 d . . . . .
C2 C 0.40959(8) 0.54297(14) 0.14442(7) 0.0222(3) Uani 1 1 d . . . . .
H2 H 0.374860 0.529242 0.095219 0.027 Uiso 1 1 calc R U . . .
C3 C 0.45350(9) 0.66560(14) 0.15887(8) 0.0246(3) Uani 1 1 d . . . . .
H3 H 0.449067 0.733905 0.119709 0.029 Uiso 1 1 calc R U . . .
C4 C 0.50391(8) 0.68864(14) 0.23045(8) 0.0251(3) Uani 1 1 d . . . . .
H4 H 0.534865 0.771996 0.240550 0.030 Uiso 1 1 calc R U . . .
C5 C 0.50849(8) 0.58848(14) 0.28698(8) 0.0224(3) Uani 1 1 d . . . . .
H5 H 0.541916 0.604579 0.336527 0.027 Uiso 1 1 calc R U . . .
C16 C 0.54839(8) 0.32067(13) 0.37858(7) 0.0189(3) Uani 1 1 d . . . . .
C17 C 0.52254(8) 0.25361(14) 0.44078(7) 0.0207(3) Uani 1 1 d . . . . .
H17 H 0.559032 0.205270 0.480397 0.025 Uiso 1 1 calc R U . . .
C18 C 0.43029(8) 0.27115(13) 0.43388(7) 0.0182(3) Uani 1 1 d . . . . .
C19 C 0.63702(8) 0.34425(13) 0.35582(7) 0.0190(3) Uani 1 1 d . . . . .
C24 C 0.68814(8) 0.45290(14) 0.38879(7) 0.0219(3) Uani 1 1 d . . . . .
H24 H 0.667171 0.508436 0.427094 0.026 Uiso 1 1 calc R U . . .
C23 C 0.76938(8) 0.47999(14) 0.36582(8) 0.0232(3) Uani 1 1 d . . . . .
H23 H 0.803138 0.555292 0.387616 0.028 Uiso 1 1 calc R U . . .
C22 C 0.80162(8) 0.39777(14) 0.31121(8) 0.0238(3) Uani 1 1 d . . . . .
H22 H 0.856940 0.417165 0.295112 0.029 Uiso 1 1 calc R U . . .
C21 C 0.75235(9) 0.28681(15) 0.28026(8) 0.0247(3) Uani 1 1 d . . . . .
H21 H 0.774971 0.228567 0.244090 0.030 Uiso 1 1 calc R U . . .
C20 C 0.67016(8) 0.26052(14) 0.30190(7) 0.0222(3) Uani 1 1 d . . . . .
H20 H 0.636502 0.185292 0.279873 0.027 Uiso 1 1 calc R U . . .
C25 C 0.36837(8) 0.22265(13) 0.48539(7) 0.0190(3) Uani 1 1 d . . . . .
C26 C 0.39620(9) 0.14150(15) 0.55025(7) 0.0243(3) Uani 1 1 d . . . . .
H26 H 0.456607 0.117901 0.562182 0.029 Uiso 1 1 calc R U . . .
C27 C 0.33671(9) 0.09470(16) 0.59767(8) 0.0285(3) Uani 1 1 d . . . . .
H27 H 0.356587 0.039477 0.641620 0.034 Uiso 1 1 calc R U . . .
C28 C 0.24833(9) 0.12859(15) 0.58083(8) 0.0278(3) Uani 1 1 d . . . . .
H28 H 0.207469 0.096160 0.612889 0.033 Uiso 1 1 calc R U . . .
C29 C 0.22003(9) 0.21016(14) 0.51687(7) 0.0240(3) Uani 1 1 d . . . . .
H29 H 0.159658 0.234323 0.505554 0.029 Uiso 1 1 calc R U . . .
C30 C 0.27916(8) 0.25677(14) 0.46926(7) 0.0209(3) Uani 1 1 d . . . . .
H30 H 0.258944 0.312166 0.425469 0.025 Uiso 1 1 calc R U . . .
C15 C 0.44783(8) 0.08682(13) 0.24787(7) 0.0203(3) Uani 1 1 d . . . . .
C11 C 0.23864(8) 0.30709(13) 0.15988(7) 0.0188(3) Uani 1 1 d . . . . .
C12 C 0.20767(9) 0.43725(14) 0.11519(8) 0.0240(3) Uani 1 1 d . . . . .
H12A H 0.235428 0.516673 0.142752 0.036 Uiso 1 1 calc R U . . .
H12B H 0.143576 0.444972 0.111579 0.036 Uiso 1 1 calc R U . . .
H12C H 0.224217 0.433234 0.062700 0.036 Uiso 1 1 calc R U . . .
C13 C 0.19047(8) 0.18238(14) 0.12067(8) 0.0237(3) Uani 1 1 d . . . . .
H13A H 0.200647 0.177458 0.066222 0.036 Uiso 1 1 calc R U . . .
H13B H 0.127241 0.190808 0.122765 0.036 Uiso 1 1 calc R U . . .
H13C H 0.212833 0.099417 0.148041 0.036 Uiso 1 1 calc R U . . .
C14 C 0.21651(8) 0.32036(14) 0.24332(7) 0.0220(3) Uani 1 1 d . . . . .
H14A H 0.230738 0.234878 0.271485 0.033 Uiso 1 1 calc R U . . .
H14B H 0.153656 0.339947 0.241486 0.033 Uiso 1 1 calc R U . . .
H14C H 0.251026 0.394718 0.270137 0.033 Uiso 1 1 calc R U . . .
C7 C 0.40072(9) 0.22607(14) 0.07665(8) 0.0231(3) Uani 1 1 d . . . . .
C8 C 0.38470(9) 0.07164(15) 0.06541(8) 0.0273(3) Uani 1 1 d . . . . .
H8A H 0.414585 0.022528 0.110780 0.041 Uiso 1 1 calc R U . . .
H8B H 0.407950 0.041281 0.018489 0.041 Uiso 1 1 calc R U . . .
H8C H 0.321406 0.053052 0.059807 0.041 Uiso 1 1 calc R U . . .
C10 C 0.50092(9) 0.25032(17) 0.08875(9) 0.0318(3) Uani 1 1 d . . . . .
H10A H 0.512767 0.348450 0.089235 0.048 Uiso 1 1 calc R U . . .
H10B H 0.526746 0.207547 0.046208 0.048 Uiso 1 1 calc R U . . .
H10C H 0.526962 0.210388 0.138481 0.048 Uiso 1 1 calc R U . . .
C9 C 0.35878(10) 0.29886(16) 0.00188(8) 0.0299(3) Uani 1 1 d . . . . .
H9A H 0.295166 0.282557 -0.006119 0.045 Uiso 1 1 calc R U . . .
H9B H 0.384408 0.263398 -0.042721 0.045 Uiso 1 1 calc R U . . .
H9C H 0.370074 0.396954 0.006896 0.045 Uiso 1 1 calc R U . . .

loop_
_atom_site_aniso_label
_atom_site_aniso_U_11
_atom_site_aniso_U_22
_atom_site_aniso_U_33
_atom_site_aniso_U_23
_atom_site_aniso_U_13
_atom_site_aniso_U_12
P1 0.01531(15) 0.01507(17) 0.01918(16) 0.00045(11) 0.00380(11) -0.00008(11)
N1 0.0177(5) 0.0170(5) 0.0245(5) 0.0027(4) 0.0038(4) 0.0018(4)
N2 0.0208(6) 0.0208(6) 0.0449(7) -0.0024(5) -0.0027(5) 0.0015(5)
N3 0.0151(5) 0.0204(5) 0.0205(5) 0.0008(4) 0.0029(4) -0.0007(4)
N4 0.0161(5) 0.0204(5) 0.0215(5) 0.0001(4) 0.0043(4) -0.0009(4)
C6 0.0143(5) 0.0191(6) 0.0227(6) 0.0009(5) 0.0053(4) 0.0022(5)
C1 0.0160(6) 0.0164(6) 0.0230(6) 0.0003(5) 0.0054(4) -0.0004(5)
C2 0.0223(6) 0.0217(7) 0.0231(6) 0.0021(5) 0.0054(5) -0.0005(5)
C3 0.0238(6) 0.0190(7) 0.0322(7) 0.0068(5) 0.0084(5) 0.0003(5)
C4 0.0183(6) 0.0180(6) 0.0397(8) 0.0003(6) 0.0065(5) -0.0021(5)
C5 0.0160(6) 0.0211(7) 0.0299(7) -0.0024(5) 0.0023(5) 0.0000(5)
C16 0.0168(6) 0.0190(6) 0.0202(6) -0.0031(5) 0.0003(4) 0.0003(5)
C17 0.0178(6) 0.0239(7) 0.0198(6) 0.0001(5) 0.0001(5) 0.0007(5)
C18 0.0187(6) 0.0175(6) 0.0182(6) -0.0039(5) 0.0015(4) -0.0014(5)
C19 0.0163(6) 0.0209(6) 0.0194(6) 0.0017(5) 0.0008(4) 0.0008(5)
C24 0.0186(6) 0.0225(7) 0.0242(6) -0.0035(5) 0.0015(5) 0.0017(5)
C23 0.0188(6) 0.0213(7) 0.0285(7) 0.0004(5) 0.0001(5) -0.0019(5)
C22 0.0179(6) 0.0279(7) 0.0263(6) 0.0041(5) 0.0055(5) 0.0003(5)
C21 0.0246(7) 0.0280(7) 0.0224(6) -0.0025(5) 0.0063(5) 0.0020(5)
C20 0.0212(6) 0.0228(7) 0.0220(6) -0.0022(5) 0.0011(5) -0.0017(5)
C25 0.0200(6) 0.0198(6) 0.0173(6) -0.0051(5) 0.0030(5) -0.0027(5)
C26 0.0218(6) 0.0295(7) 0.0209(6) -0.0005(5) 0.0006(5) -0.0004(5)
C27 0.0305(7) 0.0352(8) 0.0196(6) 0.0026(6) 0.0030(5) -0.0022(6)
C28 0.0291(7) 0.0342(8) 0.0219(6) -0.0047(6) 0.0099(5) -0.0068(6)
C29 0.0196(6) 0.0298(7) 0.0232(6) -0.0085(5) 0.0054(5) -0.0002(5)
C30 0.0213(6) 0.0219(6) 0.0193(6) -0.0040(5) 0.0028(5) 0.0009(5)
C15 0.0189(6) 0.0154(6) 0.0264(6) -0.0023(5) 0.0022(5) -0.0033(5)
C11 0.0158(6) 0.0188(6) 0.0219(6) 0.0019(5) 0.0031(4) 0.0001(5)
C12 0.0213(6) 0.0227(7) 0.0276(7) 0.0054(5) 0.0024(5) 0.0032(5)
C13 0.0179(6) 0.0237(7) 0.0287(7) 0.0009(5) 0.0008(5) -0.0026(5)
C14 0.0180(6) 0.0249(7) 0.0238(6) 0.0029(5) 0.0059(5) 0.0034(5)
C7 0.0227(6) 0.0244(7) 0.0236(6) -0.0036(5) 0.0077(5) -0.0012(5)
C8 0.0292(7) 0.0249(7) 0.0284(7) -0.0065(6) 0.0063(5) 0.0013(6)
C10 0.0236(7) 0.0368(8) 0.0383(8) -0.0073(7) 0.0154(6) -0.0024(6)
C9 0.0389(8) 0.0304(8) 0.0218(7) -0.0005(6) 0.0092(6) -0.0028(6)

loop_
_atom_type_symbol
_atom_type_description
_atom_type_scat_dispersion_real
_atom_type_scat_dispersion_imag
_atom_type_scat_source
C C 0.0181 0.0091 'International Tables Vol C Tables 4.2.6.8 and 6.1.1.4'
H H 0.0000 0.0000 'International Tables Vol C Tables 4.2.6.8 and 6.1.1.4'
N N 0.0311 0.0180 'International Tables Vol C Tables 4.2.6.8 and 6.1.1.4'
P P 0.2955 0.4335 'International Tables Vol C Tables 4.2.6.8 and 6.1.1.4'

loop_
_exptl_crystal_face_index_h
_exptl_crystal_face_index_k
_exptl_crystal_face_index_l
_exptl_crystal_face_perp_dist
-2 1 -2 0.0855
2 -1 2 0.1226
-1 -2 -2 0.0847
-1 0 -1 0.0966
0 1 0 0.0723
0 2 -1 0.0768
2 2 1 0.0935
-1 -1 0 0.0837
-2 -1 2 0.0680
2 1 -2 0.0719
1 0 0 0.0895
-1 0 1 0.0438
1 0 -1 0.0505
-1 1 1 0.0578
1 -1 -1 0.1080
1 0 2 0.0999

loop_
_geom_angle_atom_site_label_1
_geom_angle_atom_site_label_2
_geom_angle_atom_site_label_3
_geom_angle
_geom_angle_site_symmetry_1
_geom_angle_site_symmetry_3
_geom_angle_publ_flag
N1 P1 C1 114.48(6) . . ?
N1 P1 C11 103.77(5) . . ?
N1 P1 C7 109.49(6) . . ?
C1 P1 C11 108.14(6) . . ?
C1 P1 C7 106.20(6) . . ?
C11 P1 C7 115.02(6) . . ?
C15 N1 P1 126.39(9) . . ?
N4 N3 C6 118.89(10) . . ?
N4 N3 C16 112.26(10) . . ?
C16 N3 C6 127.81(10) . . ?
C18 N4 N3 104.83(10) . . ?
C1 C6 N3 123.27(11) . . ?
C5 C6 N3 115.96(11) . . ?
C5 C6 C1 120.73(12) . . ?
C6 C1 P1 126.64(10) . . ?
C6 C1 C2 116.66(11) . . ?
C2 C1 P1 116.64(9) . . ?
C1 C2 H2 118.9 . . ?
C3 C2 C1 122.25(12) . . ?
C3 C2 H2 118.9 . . ?
C2 C3 H3 120.0 . . ?
C2 C3 C4 119.99(12) . . ?
C4 C3 H3 120.0 . . ?
C3 C4 H4 120.5 . . ?
C5 C4 C3 119.03(12) . . ?
C5 C4 H4 120.5 . . ?
C6 C5 H5 119.3 . . ?
C4 C5 C6 121.32(12) . . ?
C4 C5 H5 119.3 . . ?
N3 C16 C19 122.65(11) . . ?
C17 C16 N3 105.92(11) . . ?
C17 C16 C19 131.41(11) . . ?
C16 C17 H17 127.1 . . ?
C16 C17 C18 105.82(11) . . ?
C18 C17 H17 127.1 . . ?
N4 C18 C17 111.11(11) . . ?
N4 C18 C25 119.58(11) . . ?
C17 C18 C25 129.31(11) . . ?
C24 C19 C16 119.48(11) . . ?
C20 C19 C16 121.37(11) . . ?
C20 C19 C24 119.16(12) . . ?
C19 C24 H24 119.9 . . ?
C23 C24 C19 120.29(12) . . ?
C23 C24 H24 119.9 . . ?
C24 C23 H23 119.8 . . ?
C24 C23 C22 120.41(12) . . ?
C22 C23 H23 119.8 . . ?
C23 C22 H22 120.3 . . ?
C23 C22 C21 119.49(12) . . ?
C21 C22 H22 120.3 . . ?
C22 C21 H21 119.8 . . ?
C22 C21 C20 120.42(12) . . ?
C20 C21 H21 119.8 . . ?
C19 C20 H20 119.9 . . ?
C21 C20 C19 120.18(12) . . ?
C21 C20 H20 119.9 . . ?
C26 C25 C18 121.56(11) . . ?
C26 C25 C30 118.53(12) . . ?
C30 C25 C18 119.91(11) . . ?
C25 C26 H26 119.6 . . ?
C27 C26 C25 120.90(12) . . ?
C27 C26 H26 119.6 . . ?
C26 C27 H27 120.0 . . ?
C28 C27 C26 120.05(13) . . ?
C28 C27 H27 120.0 . . ?
C27 C28 H28 120.2 . . ?
C29 C28 C27 119.56(12) . . ?
C29 C28 H28 120.2 . . ?
C28 C29 H29 119.7 . . ?
C28 C29 C30 120.57(12) . . ?
C30 C29 H29 119.7 . . ?
C25 C30 H30 119.8 . . ?
C29 C30 C25 120.39(12) . . ?
C29 C30 H30 119.8 . . ?
N2 C15 N1 175.60(14) . . ?
C12 C11 P1 114.04(9) . . ?
C12 C11 C13 110.11(10) . . ?
C12 C11 C14 108.12(10) . . ?
C13 C11 P1 109.04(9) . . ?
C13 C11 C14 109.10(10) . . ?
C14 C11 P1 106.27(8) . . ?
C11 C12 H12A 109.5 . . ?
C11 C12 H12B 109.5 . . ?
C11 C12 H12C 109.5 . . ?
H12A C12 H12B 109.5 . . ?
H12A C12 H12C 109.5 . . ?
H12B C12 H12C 109.5 . . ?
C11 C13 H13A 109.5 . . ?
C11 C13 H13B 109.5 . . ?
C11 C13 H13C 109.5 . . ?
H13A C13 H13B 109.5 . . ?
H13A C13 H13C 109.5 . . ?
H13B C13 H13C 109.5 . . ?
C11 C14 H14A 109.5 . . ?
C11 C14 H14B 109.5 . . ?
C11 C14 H14C 109.5 . . ?
H14A C14 H14B 109.5 . . ?
H14A C14 H14C 109.5 . . ?
H14B C14 H14C 109.5 . . ?
C8 C7 P1 107.78(9) . . ?
C10 C7 P1 107.26(9) . . ?
C10 C7 C8 107.88(11) . . ?
C9 C7 P1 116.17(9) . . ?
C9 C7 C8 108.00(11) . . ?
C9 C7 C10 109.49(12) . . ?
C7 C8 H8A 109.5 . . ?
C7 C8 H8B 109.5 . . ?
C7 C8 H8C 109.5 . . ?
H8A C8 H8B 109.5 . . ?
H8A C8 H8C 109.5 . . ?
H8B C8 H8C 109.5 . . ?
C7 C10 H10A 109.5 . . ?
C7 C10 H10B 109.5 . . ?
C7 C10 H10C 109.5 . . ?
H10A C10 H10B 109.5 . . ?
H10A C10 H10C 109.5 . . ?
H10B C10 H10C 109.5 . . ?
C7 C9 H9A 109.5 . . ?
C7 C9 H9B 109.5 . . ?
C7 C9 H9C 109.5 . . ?
H9A C9 H9B 109.5 . . ?
H9A C9 H9C 109.5 . . ?
H9B C9 H9C 109.5 . . ?

loop_
_geom_bond_atom_site_label_1
_geom_bond_atom_site_label_2
_geom_bond_distance
_geom_bond_site_symmetry_2
_geom_bond_publ_flag
P1 N1 1.5946(11) . ?
P1 C1 1.8340(13) . ?
P1 C11 1.8521(12) . ?
P1 C7 1.8823(13) . ?
N1 C15 1.3049(16) . ?
N2 C15 1.1635(17) . ?
N3 N4 1.3591(14) . ?
N3 C6 1.4291(16) . ?
N3 C16 1.3744(16) . ?
N4 C18 1.3327(16) . ?
C6 C1 1.4060(17) . ?
C6 C5 1.3916(18) . ?
C1 C2 1.4080(18) . ?
C2 H2 0.9500 . ?
C2 C3 1.3851(19) . ?
C3 H3 0.9500 . ?
C3 C4 1.386(2) . ?
C4 H4 0.9500 . ?
C4 C5 1.3833(19) . ?
C5 H5 0.9500 . ?
C16 C17 1.3695(18) . ?
C16 C19 1.4874(17) . ?
C17 H17 0.9500 . ?
C17 C18 1.4149(17) . ?
C18 C25 1.4726(17) . ?
C19 C24 1.3977(18) . ?
C19 C20 1.3943(18) . ?
C24 H24 0.9500 . ?
C24 C23 1.3875(18) . ?
C23 H23 0.9500 . ?
C23 C22 1.3878(19) . ?
C22 H22 0.9500 . ?
C22 C21 1.390(2) . ?
C21 H21 0.9500 . ?
C21 C20 1.3903(19) . ?
C20 H20 0.9500 . ?
C25 C26 1.3954(18) . ?
C25 C30 1.3993(18) . ?
C26 H26 0.9500 . ?
C26 C27 1.3905(19) . ?
C27 H27 0.9500 . ?
C27 C28 1.387(2) . ?
C28 H28 0.9500 . ?
C28 C29 1.387(2) . ?
C29 H29 0.9500 . ?
C29 C30 1.3881(18) . ?
C30 H30 0.9500 . ?
C11 C12 1.5347(17) . ?
C11 C13 1.5382(18) . ?
C11 C14 1.5380(17) . ?
C12 H12A 0.9800 . ?
C12 H12B 0.9800 . ?
C12 H12C 0.9800 . ?
C13 H13A 0.9800 . ?
C13 H13B 0.9800 . ?
C13 H13C 0.9800 . ?
C14 H14A 0.9800 . ?
C14 H14B 0.9800 . ?
C14 H14C 0.9800 . ?
C7 C8 1.5436(19) . ?
C7 C10 1.5416(19) . ?
C7 C9 1.5400(19) . ?
C8 H8A 0.9800 . ?
C8 H8B 0.9800 . ?
C8 H8C 0.9800 . ?
C10 H10A 0.9800 . ?
C10 H10B 0.9800 . ?
C10 H10C 0.9800 . ?
C9 H9A 0.9800 . ?
C9 H9B 0.9800 . ?
C9 H9C 0.9800 . ?

loop_
_geom_torsion_atom_site_label_1
_geom_torsion_atom_site_label_2
_geom_torsion_atom_site_label_3
_geom_torsion_atom_site_label_4
_geom_torsion
_geom_torsion_site_symmetry_1
_geom_torsion_site_symmetry_2
_geom_torsion_site_symmetry_3
_geom_torsion_site_symmetry_4
_geom_torsion_publ_flag
P1 C1 C2 C3 -175.84(10) . . . . ?
N1 P1 C1 C6 -3.54(13) . . . . ?
N1 P1 C1 C2 173.53(9) . . . . ?
N1 P1 C11 C12 168.75(9) . . . . ?
N1 P1 C11 C13 -67.73(9) . . . . ?
N1 P1 C11 C14 49.75(10) . . . . ?
N1 P1 C7 C8 34.79(11) . . . . ?
N1 P1 C7 C10 -81.13(11) . . . . ?
N1 P1 C7 C9 156.06(10) . . . . ?
N3 N4 C18 C17 0.95(14) . . . . ?
N3 N4 C18 C25 -179.65(10) . . . . ?
N3 C6 C1 P1 -6.39(17) . . . . ?
N3 C6 C1 C2 176.54(11) . . . . ?
N3 C6 C5 C4 -178.13(11) . . . . ?
N3 C16 C17 C18 -1.65(14) . . . . ?
N3 C16 C19 C24 94.68(15) . . . . ?
N3 C16 C19 C20 -85.01(16) . . . . ?
N4 N3 C6 C1 -66.54(16) . . . . ?
N4 N3 C6 C5 111.13(12) . . . . ?
N4 N3 C16 C17 2.38(14) . . . . ?
N4 N3 C16 C19 -176.29(11) . . . . ?
N4 C18 C25 C26 177.33(12) . . . . ?
N4 C18 C25 C30 -2.03(18) . . . . ?
C6 N3 N4 C18 -171.32(10) . . . . ?
C6 N3 C16 C17 170.45(12) . . . . ?
C6 N3 C16 C19 -8.2(2) . . . . ?
C6 C1 C2 C3 1.54(18) . . . . ?
C1 P1 N1 C15 -73.89(12) . . . . ?
C1 P1 C11 C12 46.80(11) . . . . ?
C1 P1 C11 C13 170.32(8) . . . . ?
C1 P1 C11 C14 -72.20(10) . . . . ?
C1 P1 C7 C8 158.88(9) . . . . ?
C1 P1 C7 C10 42.96(11) . . . . ?
C1 P1 C7 C9 -79.85(11) . . . . ?
C1 C6 C5 C4 -0.40(19) . . . . ?
C1 C2 C3 C4 -0.6(2) . . . . ?
C2 C3 C4 C5 -0.86(19) . . . . ?
C3 C4 C5 C6 1.37(19) . . . . ?
C5 C6 C1 P1 176.05(9) . . . . ?
C5 C6 C1 C2 -1.02(17) . . . . ?
C16 N3 N4 C18 -2.07(14) . . . . ?
C16 N3 C6 C1 126.08(14) . . . . ?
C16 N3 C6 C5 -56.25(17) . . . . ?
C16 C17 C18 N4 0.46(15) . . . . ?
C16 C17 C18 C25 -178.87(12) . . . . ?
C16 C19 C24 C23 -177.26(12) . . . . ?
C16 C19 C20 C21 178.46(12) . . . . ?
C17 C16 C19 C24 -83.61(18) . . . . ?
C17 C16 C19 C20 96.70(17) . . . . ?
C17 C18 C25 C26 -3.4(2) . . . . ?
C17 C18 C25 C30 177.25(13) . . . . ?
C18 C25 C26 C27 -178.98(12) . . . . ?
C18 C25 C30 C29 179.18(12) . . . . ?
C19 C16 C17 C18 176.85(13) . . . . ?
C19 C24 C23 C22 -1.5(2) . . . . ?
C24 C19 C20 C21 -1.24(19) . . . . ?
C24 C23 C22 C21 -0.8(2) . . . . ?
C23 C22 C21 C20 2.0(2) . . . . ?
C22 C21 C20 C19 -1.0(2) . . . . ?
C20 C19 C24 C23 2.45(19) . . . . ?
C25 C26 C27 C28 0.0(2) . . . . ?
C26 C25 C30 C29 -0.20(19) . . . . ?
C26 C27 C28 C29 -0.5(2) . . . . ?
C27 C28 C29 C30 0.7(2) . . . . ?
C28 C29 C30 C25 -0.3(2) . . . . ?
C30 C25 C26 C27 0.39(19) . . . . ?
C11 P1 N1 C15 168.49(11) . . . . ?
C11 P1 C1 C6 111.56(11) . . . . ?
C11 P1 C1 C2 -71.37(11) . . . . ?
C11 P1 C7 C8 -81.55(10) . . . . ?
C11 P1 C7 C10 162.53(9) . . . . ?
C11 P1 C7 C9 39.72(12) . . . . ?
C7 P1 N1 C15 45.21(13) . . . . ?
C7 P1 C1 C6 -124.47(11) . . . . ?
C7 P1 C1 C2 52.60(11) . . . . ?
C7 P1 C11 C12 -71.68(11) . . . . ?
C7 P1 C11 C13 51.83(10) . . . . ?
C7 P1 C11 C14 169.31(8) . . . . ?

loop_
_exptl_oxdiff_crystal_face_indexfrac_h
_exptl_oxdiff_crystal_face_indexfrac_k
_exptl_oxdiff_crystal_face_indexfrac_l
_exptl_oxdiff_crystal_face_x
_exptl_oxdiff_crystal_face_y
_exptl_oxdiff_crystal_face_z
-2.0000 1.0000 -2.0000 0.0093 -0.0061 0.3288
2.0000 -1.0000 2.0000 -0.0093 0.0061 -0.3288
-1.0000 -2.0000 -2.0000 -0.0873 -0.3710 0.0294
-1.0000 -0.0000 -1.0000 -0.0012 -0.0711 0.1258
0.0000 1.0000 -0.0000 0.0117 0.1362 0.0772
-0.0000 2.0000 -1.0000 -0.0392 0.2448 0.2124
2.0000 2.0000 1.0000 -0.0368 0.3871 -0.0392
-1.0000 -1.0000 0.0000 0.0497 -0.1798 -0.0094
-2.0000 -1.0000 2.0000 0.2365 -0.1684 -0.0576
2.0000 1.0000 -2.0000 -0.2365 0.1684 0.0576
1.0000 -0.0000 -0.0000 -0.0614 0.0436 -0.0678
-1.0000 0.0000 1.0000 0.1241 -0.0161 0.0098
1.0000 -0.0000 -1.0000 -0.1241 0.0161 -0.0098
-1.0000 1.0000 1.0000 0.1358 0.1201 0.0870
1.0000 -1.0000 -1.0000 -0.1358 -0.1201 -0.0870
1.0000 0.0000 2.0000 0.0639 0.0986 -0.1838
